data_1526629
loop_
_publ_author_name
'Sieke, C.'
'Hartenbach, I.'
'Schleid, T.'

_publ_section_title
;
 Zur Dimorphie von Nd3 Cl (Si O4)2
;
_journal_name_full 'Zeitschrift fuer Anorganische und Allgemeine Chemie'
_journal_page_first 2236
_journal_page_last 2239
_journal_volume 626
_journal_year 2000
_chemical_formula_sum 'Cl Nd3 O8 Si2'
_chemical_name_systematic 'Nd3 Cl (Si O4)2'
_space_group_IT_number 15
_symmetry_space_group_name_Hall '-C 2yc'
_symmetry_space_group_name_H-M 'C 1 2/c 1'
_cell_angle_alpha 90
_cell_angle_beta 98.403
_cell_angle_gamma 90
_cell_formula_units_Z 4
_cell_length_a 14.166
_cell_length_b 6.3879
_cell_length_c 8.7221
_cell_volume 780.798
_citation_journal_id_ASTM ZAACAB
_cod_data_source_file Sieke_ZAACAB_2000_779.cif
_cod_data_source_block Cl1Nd3O8Si2
_cod_original_cell_volume 780.7984
_cod_original_formula_sum 'Cl1 Nd3 O8 Si2'
_cod_database_code 1526629

loop_
_symmetry_equiv_pos_as_xyz
x,y,z
-x,y,-z+1/2
-x,-y,-z
x,-y,z-1/2
x+1/2,y+1/2,z
-x+1/2,y+1/2,-z+1/2
-x+1/2,-y+1/2,-z
x+1/2,-y+1/2,z-1/2

loop_
_atom_site_label
_atom_site_type_symbol
_atom_site_fract_x
_atom_site_fract_y
_atom_site_fract_z
_atom_site_occupancy
_atom_site_U_iso_or_equiv
Cl1 Cl-1 0 0.4731 0.25 1 0.0
Nd1 Nd+3 0.1842 0.39558 0.17001 1 0.0
Si1 Si+4 0.3419 0.4451 0.4752 1 0.0
O1 O-2 0.0771 0.1277 0.0292 1 0.0
O2 O-2 0.2618 0.0571 0.0819 1 0.0
O4 O-2 0.1556 0.1146 0.3433 1 0.0
O3 O-2 0.3572 0.2604 0.3544 1 0.0
Nd2 Nd+3 0 0.92536 0.25 1 0.0
